data_7203096
loop_
_publ_author_name
'Bardelang, David'
'Udachin, Konstantin A.'
'Leek, Donald M.'
'Ripmeester, John A.'

_publ_section_title
;
 Highly symmetric columnar channels in metal-free cucurbit[n]uril
 hydrate crystals (n = 6, 8)
;
_journal_issue 11
_journal_name_full CrystEngComm
_journal_page_first 973
_journal_paper_doi 10.1039/b711285h
_journal_volume 9
_journal_year 2007
_chemical_formula_sum 'C18 H55 Cl N12 O24'
_chemical_formula_weight 859.19
_chemical_name_systematic
;
?
;
_space_group_IT_number 191
_symmetry_cell_setting hexagonal
_symmetry_space_group_name_Hall '-P 6 2'
_symmetry_space_group_name_H-M 'P 6/m m m'
_atom_sites_solution_hydrogens geom
_atom_sites_solution_primary direct
_atom_sites_solution_secondary difmap
_audit_creation_method SHELXL-97
_cell_angle_alpha 90.00
_cell_angle_beta 90.00
_cell_angle_gamma 120.00
_cell_formula_units_Z 2
_cell_length_a 14.4486(3)
_cell_length_b 14.4486(3)
_cell_length_c 10.5175(5)
_cell_measurement_temperature 100(2)
_cell_volume 1901.49(11)
_computing_structure_refinement 'SHELXL-97 (Sheldrick, 1997)'
_computing_structure_solution 'SHELXS-97 (Sheldrick, 1990)'
_diffrn_ambient_temperature 100.1(10)
_diffrn_measured_fraction_theta_full 0.971
_diffrn_measured_fraction_theta_max 0.971
_diffrn_radiation_monochromator graphite
_diffrn_radiation_source 'fine-focus sealed tube'
_diffrn_radiation_type MoK\a
_diffrn_radiation_wavelength 0.71070
_diffrn_reflns_av_R_equivalents 0.0350
_diffrn_reflns_av_sigmaI/netI 0.0075
_diffrn_reflns_limit_h_max 21
_diffrn_reflns_limit_h_min -20
_diffrn_reflns_limit_k_max 21
_diffrn_reflns_limit_k_min -21
_diffrn_reflns_limit_l_max 15
_diffrn_reflns_limit_l_min -15
_diffrn_reflns_number 61633
_diffrn_reflns_theta_full 31.17
_diffrn_reflns_theta_max 31.17
_diffrn_reflns_theta_min 2.53
_exptl_absorpt_coefficient_mu 0.203
_exptl_absorpt_correction_T_max 0.9604
_exptl_absorpt_correction_T_min 0.8877
_exptl_absorpt_correction_type multi-scan
_exptl_absorpt_process_details sadabs
_exptl_crystal_density_diffrn 1.501
_exptl_crystal_density_method 'not measured'
_exptl_crystal_F_000 912
_exptl_crystal_size_max 0.60
_exptl_crystal_size_mid 0.60
_exptl_crystal_size_min 0.20
_refine_diff_density_max 1.739
_refine_diff_density_min -1.084
_refine_diff_density_rms 0.219
_refine_ls_extinction_coef 0.049(17)
_refine_ls_extinction_expression Fc^*^=kFc[1+0.001xFc^2^\l^3^/sin(2\q)]^-1/4^
_refine_ls_extinction_method SHELXL
_refine_ls_goodness_of_fit_ref 2.232
_refine_ls_hydrogen_treatment constr
_refine_ls_matrix_type full
_refine_ls_number_parameters 80
_refine_ls_number_reflns 1226
_refine_ls_number_restraints 61
_refine_ls_restrained_S_all 2.224
_refine_ls_R_factor_all 0.1581
_refine_ls_R_factor_gt 0.1471
_refine_ls_shift/su_max 0.037
_refine_ls_shift/su_mean 0.002
_refine_ls_structure_factor_coef Fsqd
_refine_ls_weighting_details 'calc w=1/[\s^2^(Fo^2^)+(0.2000P)^2^+0.0000P] where P=(Fo^2^+2Fc^2^)/3'
_refine_ls_weighting_scheme calc
_refine_ls_wR_factor_gt 0.4227
_refine_ls_wR_factor_ref 0.4548
_reflns_number_gt 1029
_reflns_number_total 1226
_reflns_threshold_expression >2sigma(I)
_cod_data_source_file b711285h.txt
_cod_data_source_block david14
_cod_depositor_comments
;
The following automatic conversions were performed:

'_diffrn_ambient_temperature' value '-173.0(1)' was changed to
'100.1(10)' - it was converted from degrees Celsius(C) to Kelvins(K).

Automatic conversion script
Id: cif_fix_values 1646 2011-03-28 12:23:43Z adriana 
;
_cod_original_sg_symbol_H-M P6/mmm
_cod_database_code 7203096

loop_
_symmetry_equiv_pos_as_xyz
'x, y, z'
'-y, x-y, z'
'-x+y, -x, z'
'-x, -y, z'
'y, -x+y, z'
'x-y, x, z'
'y, x, -z'
'x-y, -y, -z'
'-x, -x+y, -z'
'-y, -x, -z'
'-x+y, y, -z'
'x, x-y, -z'
'-x, -y, -z'
'y, -x+y, -z'
'x-y, x, -z'
'x, y, -z'
'-y, x-y, -z'
'-x+y, -x, -z'
'-y, -x, z'
'-x+y, y, z'
'x, x-y, z'
'y, x, z'
'x-y, -y, z'
'-x, -x+y, z'

loop_
_atom_site_label
_atom_site_type_symbol
_atom_site_fract_x
_atom_site_fract_y
_atom_site_fract_z
_atom_site_U_iso_or_equiv
_atom_site_adp_type
_atom_site_occupancy
_atom_site_symmetry_multiplicity
_atom_site_calc_flag
_atom_site_refinement_flags
_atom_site_disorder_assembly
_atom_site_disorder_group
Cl1 Cl 0.6667 0.3333 0.0000 0.0468(4) Uani 1 12 d S . .
O1 O 0.0000 0.24040(15) 0.28958(17) 0.0482(5) Uani 1 2 d SU . .
N1 N -0.08765(14) 0.25543(13) 0.11525(14) 0.0485(4) Uani 1 1 d U . .
C1 C 0.0000 0.27538(18) 0.1835(2) 0.0454(6) Uani 1 2 d SU . .
C2 C -0.19565(11) 0.19565(11) 0.1648(2) 0.0537(5) Uani 1 2 d SU . .
H2B H -0.2342 0.2342 0.1436 0.064 Uiso 1 2 calc SR . .
H2A H -0.1924 0.1924 0.2586 0.064 Uiso 1 2 calc SR . .
C3 C -0.0622(2) 0.3169(2) 0.0000 0.0496(6) Uani 1 2 d SU . .
H3 H -0.0920 0.3663 0.0000 0.060 Uiso 1 2 calc SR . .
O1W O -0.04671(16) 0.4715(3) 0.26703(16) 0.0427(5) Uani 0.50 1 d PD A -33
O2W O -0.1330(3) 0.1330(3) 0.5000 0.096(2) Uani 0.80 4 d SP . .
O3W O -0.3245(5) 0.0973(9) 0.5000 0.158(3) Uani 0.60 2 d SP . .
O4W O 0.0000 0.402(12) 0.5000 0.37(6) Uani 0.12 4 d SP . .
O5W O 0.0000 0.0000 -1.242(11) 0.37(6) Uani 0.48 12 d SP . .
O6W O -0.3333 0.3333 0.2764(17) 0.083(5) Uani 0.24 6 d SPU . .
O7W O 0.0000 0.0000 0.0000 0.37(6) Uani 0.48 24 d SP . .
O8W O 0.0000 0.0000 0.2959(17) 0.184(14) Uani 0.60 12 d SP . .
O9W O 0.0000 0.0000 -0.5000 0.8(3) Uani 0.48 24 d SP . .
O10W O -0.3333 0.3333 0.5000 0.100(6) Uani 0.26 12 d SPU . .
O11W O -0.2109(10) 0.3152(11) 0.4048(13) 0.160(5) Uani 0.28 1 d PDU . .

loop_
_atom_site_aniso_label
_atom_site_aniso_U_11
_atom_site_aniso_U_22
_atom_site_aniso_U_33
_atom_site_aniso_U_23
_atom_site_aniso_U_13
_atom_site_aniso_U_12
Cl1 0.0315(4) 0.0315(4) 0.0773(10) 0.000 0.000 0.01575(19)
O1 0.0736(14) 0.0509(7) 0.0277(7) 0.0022(5) 0.000 0.0368(7)
N1 0.0761(8) 0.0526(6) 0.0314(6) 0.0009(4) -0.0007(5) 0.0431(5)
C1 0.0781(18) 0.0399(7) 0.0308(10) -0.0028(7) 0.000 0.0391(9)
C2 0.0799(6) 0.0799(6) 0.0303(11) -0.0041(4) 0.0041(4) 0.0617(8)
C3 0.0946(12) 0.0477(8) 0.0282(9) 0.000 0.000 0.0518(8)
O1W 0.0932(10) 0.0358(7) 0.0260(7) -0.0064(11) -0.0052(6) 0.0524(7)
O2W 0.124(2) 0.124(2) 0.0247(16) 0.000 0.000 0.050(3)
O3W 0.132(3) 0.341(7) 0.055(3) 0.000 0.000 0.159(4)
O4W 0.10(3) 0.24(5) 0.71(19) 0.000 0.000 0.050(16)
O5W 0.10(3) 0.24(5) 0.71(19) 0.000 0.000 0.050(16)
O6W 0.107(7) 0.107(7) 0.034(6) 0.000 0.000 0.054(4)
O7W 0.10(3) 0.24(5) 0.71(19) 0.000 0.000 0.050(16)
O8W 0.26(2) 0.26(2) 0.041(7) 0.000 0.000 0.128(11)
O9W 1.3(4) 1.3(4) 0.014(13) 0.000 0.000 0.63(19)
O10W 0.131(9) 0.131(9) 0.039(8) 0.000 0.000 0.066(4)
O11W 0.229(11) 0.161(8) 0.111(9) -0.028(7) -0.038(8) 0.113(7)

loop_
_atom_type_symbol
_atom_type_description
_atom_type_scat_dispersion_real
_atom_type_scat_dispersion_imag
_atom_type_scat_source
C C 0.0033 0.0016 'International Tables Vol C Tables 4.2.6.8 and 6.1.1.4'
H H 0.0000 0.0000 'International Tables Vol C Tables 4.2.6.8 and 6.1.1.4'
N N 0.0061 0.0033 'International Tables Vol C Tables 4.2.6.8 and 6.1.1.4'
O O 0.0106 0.0060 'International Tables Vol C Tables 4.2.6.8 and 6.1.1.4'
Cl Cl 0.1484 0.1585 'International Tables Vol C Tables 4.2.6.8 and 6.1.1.4'

loop_
_geom_angle_atom_site_label_1
_geom_angle_atom_site_label_2
_geom_angle_atom_site_label_3
_geom_angle
_geom_angle_site_symmetry_1
_geom_angle_site_symmetry_3
_geom_angle_publ_flag
C1 N1 C3 113.09(18) . . ?
C1 N1 C2 123.29(17) . . ?
C3 N1 C2 122.5(2) . . ?
O1 C1 N1 125.97(11) . . ?
O1 C1 N1 125.97(11) . 24 ?
N1 C1 N1 108.0(2) . 24 ?
N1 C2 N1 113.3(2) . 19 ?
N1 C3 N1 114.9(2) 16 . ?
N1 C3 C3 102.79(14) 16 9 ?
N1 C3 C3 102.79(14) . 9 ?
O3W O4W O3W 142(10) 19 14_556 ?

loop_
_geom_bond_atom_site_label_1
_geom_bond_atom_site_label_2
_geom_bond_distance
_geom_bond_site_symmetry_2
_geom_bond_publ_flag
O1 C1 1.225(3) . ?
N1 C1 1.355(2) . ?
N1 C3 1.438(2) . ?
N1 C2 1.451(2) . ?
C1 N1 1.355(2) 24 ?
C2 N1 1.451(2) 19 ?
C3 N1 1.438(2) 16 ?
C3 C3 1.557(6) 9 ?
O3W O4W 1.29(6) 15_556 ?
O4W O3W 1.29(6) 19 ?
O4W O3W 1.29(6) 14_556 ?
O5W O8W 0.57(12) 13_554 ?
O8W O5W 0.57(12) 13_554 ?
O11W O11W 1.51(2) 19 ?
